data_2209113
loop_
_publ_author_name
'Christian Peifer'
'Schollmeyer, Dieter'
'Stefanie Laudage'
'Stefan Laufer'

_publ_section_title
;
 3-(4-Fluorophenyl)-4-(4-pyridyl)quinolin-2(1<i>H</i>)-one
;
_journal_coeditor_code BT2093
_journal_issue 6
_journal_name_full 'Acta Crystallographica Section E'
_journal_page_first o2475
_journal_page_last o2477
_journal_paper_doi 10.1107/S1600536806018885
_journal_volume 62
_journal_year 2006
_chemical_formula_iupac 'C20 H13 F N2 O'
_chemical_formula_moiety 'C20 H13 F N2 O'
_chemical_formula_sum 'C20 H13 F N2 O'
_chemical_formula_weight 316.33
_chemical_melting_point 352
_chemical_name_common 3-(4-fluorophenyl)-4-(4-pyridyl)quinolin-2(1H)-one
_chemical_name_systematic
;
3-(4-Fluorophenyl)-4-(4-pyridyl)quinolin-2(1H)-one
;
_space_group_IT_number 14
_symmetry_cell_setting monoclinic
_symmetry_space_group_name_Hall '-P 2yn'
_symmetry_space_group_name_H-M 'P 1 21/n 1'
_atom_sites_solution_hydrogens geom
_atom_sites_solution_primary direct
_atom_sites_solution_secondary difmap
_audit_creation_method SHELXL-97
_cell_angle_alpha 90.00
_cell_angle_beta 97.32(3)
_cell_angle_gamma 90.00
_cell_formula_units_Z 4
_cell_length_a 9.434(5)
_cell_length_b 9.9087(16)
_cell_length_c 16.789(9)
_cell_measurement_reflns_used 25
_cell_measurement_temperature 193(2)
_cell_measurement_theta_max 49
_cell_measurement_theta_min 27
_cell_volume 1556.6(12)
_computing_cell_refinement 'CAD-4 Software'
_computing_data_collection 'CAD-4 Software (Enraf--Nonius, 1989)'
_computing_data_reduction 'CORINC (Dr\"ager & Gattow, 1971)'
_computing_molecular_graphics 'PLATON (Spek, 2005)'
_computing_publication_material SHELXL97
_computing_structure_refinement 'SHELXL97 (Sheldrick, 1997)'
_computing_structure_solution 'SIR92 (Altomare <i>et al.</i>,  1992)'
_diffrn_ambient_temperature 193(2)
_diffrn_measured_fraction_theta_full 1.000
_diffrn_measured_fraction_theta_max 1.000
_diffrn_measurement_device 'with \k-geometry'
_diffrn_measurement_device_type 'Enraf--Nonius CAD-4'
_diffrn_measurement_method \q/2\w
_diffrn_radiation_monochromator graphite
_diffrn_radiation_type CuK\a
_diffrn_radiation_wavelength 1.54178
_diffrn_reflns_av_R_equivalents 0.0000
_diffrn_reflns_av_sigmaI/netI 0.0418
_diffrn_reflns_limit_h_max 0
_diffrn_reflns_limit_h_min -11
_diffrn_reflns_limit_k_max 12
_diffrn_reflns_limit_k_min 0
_diffrn_reflns_limit_l_max 20
_diffrn_reflns_limit_l_min -19
_diffrn_reflns_number 2956
_diffrn_reflns_theta_full 69.92
_diffrn_reflns_theta_max 69.92
_diffrn_reflns_theta_min 5.12
_diffrn_standards_decay_% 4
_diffrn_standards_interval_time 60
_diffrn_standards_number 3
_exptl_absorpt_coefficient_mu 0.759
_exptl_absorpt_correction_type none
_exptl_crystal_colour colourless
_exptl_crystal_density_diffrn 1.350
_exptl_crystal_density_method 'not measured'
_exptl_crystal_description needle
_exptl_crystal_F_000 656
_exptl_crystal_size_max 0.32
_exptl_crystal_size_mid 0.10
_exptl_crystal_size_min 0.10
_refine_diff_density_max 0.189
_refine_diff_density_min -0.244
_refine_ls_extinction_method none
_refine_ls_goodness_of_fit_ref 1.021
_refine_ls_hydrogen_treatment refU
_refine_ls_matrix_type full
_refine_ls_number_parameters 231
_refine_ls_number_reflns 2956
_refine_ls_number_restraints 0
_refine_ls_restrained_S_all 1.021
_refine_ls_R_factor_all 0.0695
_refine_ls_R_factor_gt 0.0471
_refine_ls_shift/su_max 0.000
_refine_ls_shift/su_mean 0.000
_refine_ls_structure_factor_coef Fsqd
_refine_ls_weighting_details 'calc w=1/[\s^2^(Fo^2^)+(0.0544P)^2^+0.4397P] where P=(Fo^2^+2Fc^2^)/3'
_refine_ls_weighting_scheme calc
_refine_ls_wR_factor_obs 0.1127
_refine_ls_wR_factor_ref 0.1248
_reflns_number_gt 2184
_reflns_number_total 2956
_reflns_threshold_expression I>2\s(I)
_cod_data_source_file bt2093.cif
_cod_data_source_block I
_cod_original_cell_volume 1556.7(12)
_cod_original_sg_symbol_H-M 'P 21/n'
_cod_database_code 2209113
_cod_database_fobs_code 2209113

loop_
_symmetry_equiv_pos_as_xyz
'x, y, z'
'-x+1/2, y+1/2, -z+1/2'
'-x, -y, -z'
'x-1/2, -y-1/2, z-1/2'

loop_
_atom_site_type_symbol
_atom_site_label
_atom_site_fract_x
_atom_site_fract_y
_atom_site_fract_z
_atom_site_U_iso_or_equiv
_atom_site_adp_type
_atom_site_calc_flag
_atom_site_refinement_flags
_atom_site_occupancy
C C1 0.29496(19) 0.42242(19) 0.55496(11) 0.0208(4) Uani d . 1
C C2 0.3045(2) 0.27356(19) 0.55621(11) 0.0224(4) Uani d . 1
N N3 0.25406(17) 0.21014(16) 0.48615(9) 0.0236(4) Uani d . 1
H H3 0.25527(18) 0.115(3) 0.48743(10) 0.039(7) Uiso d R 1
C C4 0.1953(2) 0.27336(19) 0.41653(11) 0.0220(4) Uani d . 1
C C5 0.1412(2) 0.1964(2) 0.34938(12) 0.0290(5) Uani d . 1
H H5 0.1478 0.1008 0.3510 0.032(6) Uiso calc R 1
C C6 0.0785(2) 0.2602(2) 0.28120(12) 0.0327(5) Uani d . 1
H H6 0.0405 0.2083 0.2359 0.045(7) Uiso calc R 1
C C7 0.0703(2) 0.4006(2) 0.27804(12) 0.0343(5) Uani d . 1
H H7 0.0268 0.4437 0.2306 0.051(7) Uiso calc R 1
C C8 0.1246(2) 0.4771(2) 0.34295(12) 0.0282(5) Uani d . 1
H H8 0.1188 0.5727 0.3400 0.026(6) Uiso calc R 1
C C9 0.1888(2) 0.41482(19) 0.41394(11) 0.0218(4) Uani d . 1
C C10 0.2420(2) 0.48844(18) 0.48621(11) 0.0206(4) Uani d . 1
O O11 0.35715(15) 0.20885(14) 0.61519(8) 0.0287(3) Uani d . 1
C C12 0.3475(2) 0.49290(18) 0.63144(11) 0.0224(4) Uani d . 1
C C13 0.2802(2) 0.4700(2) 0.69923(12) 0.0287(4) Uani d . 1
H H13 0.2039 0.4070 0.6968 0.033(6) Uiso calc R 1
C C14 0.3232(2) 0.5381(2) 0.77044(13) 0.0342(5) Uani d . 1
H H14 0.2753 0.5250 0.8163 0.044(7) Uiso calc R 1
C C15 0.4371(2) 0.6249(2) 0.77272(13) 0.0337(5) Uani d . 1
C C16 0.5078(2) 0.6492(2) 0.70795(13) 0.0359(5) Uani d . 1
H H16 0.5865 0.7097 0.7117 0.050(8) Uiso calc R 1
C C17 0.4612(2) 0.5828(2) 0.63641(12) 0.0286(4) Uani d . 1
H H17 0.5077 0.5991 0.5904 0.033(6) Uiso calc R 1
F F18 0.48079(16) 0.69101(16) 0.84278(8) 0.0518(4) Uani d . 1
C C19 0.2380(2) 0.63916(18) 0.48439(11) 0.0214(4) Uani d . 1
C C20 0.3256(2) 0.7110(2) 0.43904(12) 0.0282(4) Uani d . 1
H H20 0.3859 0.6649 0.4069 0.038(6) Uiso calc R 1
C C21 0.3238(3) 0.8503(2) 0.44134(13) 0.0349(5) Uani d . 1
H H21 0.3863 0.8982 0.4113 0.041(7) Uiso calc R 1
N N22 0.2390(2) 0.92114(17) 0.48359(11) 0.0335(4) Uani d . 1
C C23 0.1533(2) 0.8513(2) 0.52571(13) 0.0312(5) Uani d . 1
H H23 0.0910 0.9001 0.5554 0.036(6) Uiso calc R 1
C C24 0.1498(2) 0.7117(2) 0.52857(12) 0.0271(4) Uani d . 1
H H24 0.0881 0.6666 0.5603 0.041(7) Uiso calc R 1

loop_
_atom_site_aniso_label
_atom_site_aniso_U_11
_atom_site_aniso_U_22
_atom_site_aniso_U_33
_atom_site_aniso_U_12
_atom_site_aniso_U_13
_atom_site_aniso_U_23
C1 0.0223(9) 0.0186(9) 0.0211(9) -0.0015(7) 0.0015(7) -0.0014(7)
C2 0.0246(9) 0.0186(9) 0.0238(9) -0.0027(8) 0.0017(7) 0.0013(8)
N3 0.0328(9) 0.0121(7) 0.0247(8) -0.0001(7) -0.0012(7) -0.0008(6)
C4 0.0241(9) 0.0190(9) 0.0226(9) -0.0014(8) 0.0013(7) -0.0003(7)
C5 0.0343(11) 0.0228(10) 0.0293(11) -0.0050(9) 0.0013(9) -0.0053(8)
C6 0.0352(12) 0.0373(12) 0.0235(10) -0.0048(10) -0.0039(9) -0.0079(9)
C7 0.0388(12) 0.0374(12) 0.0240(10) 0.0015(10) -0.0065(9) 0.0022(9)
C8 0.0324(11) 0.0235(10) 0.0268(10) 0.0018(9) -0.0036(8) 0.0030(8)
C9 0.0230(9) 0.0200(9) 0.0217(9) 0.0001(8) 0.0007(7) 0.0003(7)
C10 0.0217(9) 0.0160(9) 0.0244(9) 0.0000(7) 0.0035(7) 0.0002(7)
O11 0.0380(8) 0.0216(7) 0.0247(7) -0.0003(6) -0.0034(6) 0.0065(6)
C12 0.0264(10) 0.0156(9) 0.0240(10) 0.0026(8) -0.0017(8) -0.0015(7)
C13 0.0314(11) 0.0266(10) 0.0274(10) -0.0007(9) 0.0011(8) -0.0005(8)
C14 0.0403(13) 0.0358(12) 0.0261(11) 0.0047(10) 0.0028(9) -0.0027(9)
C15 0.0369(12) 0.0320(11) 0.0287(11) 0.0063(10) -0.0093(9) -0.0135(9)
C16 0.0307(12) 0.0350(12) 0.0400(12) -0.0077(10) -0.0033(9) -0.0097(10)
C17 0.0289(10) 0.0277(11) 0.0283(10) -0.0028(9) 0.0003(8) -0.0026(9)
F18 0.0557(9) 0.0598(10) 0.0356(7) -0.0017(7) -0.0102(6) -0.0252(7)
C19 0.0250(10) 0.0158(9) 0.0218(9) 0.0001(7) -0.0029(7) -0.0003(7)
C20 0.0349(11) 0.0199(10) 0.0310(11) 0.0018(8) 0.0088(9) 0.0005(8)
C21 0.0441(13) 0.0220(11) 0.0394(12) -0.0039(9) 0.0090(10) 0.0044(9)
N22 0.0459(11) 0.0166(8) 0.0371(10) 0.0006(8) 0.0020(8) 0.0000(8)
C23 0.0406(12) 0.0205(10) 0.0329(11) 0.0053(9) 0.0061(9) -0.0034(8)
C24 0.0318(11) 0.0198(10) 0.0303(10) 0.0012(8) 0.0064(8) 0.0001(8)

loop_
_atom_type_symbol
_atom_type_description
_atom_type_scat_dispersion_real
_atom_type_scat_dispersion_imag
_atom_type_scat_source
C C 0.0181 0.0091 'International Tables Vol C Tables 4.2.6.8 and 6.1.1.4'
H H 0.0000 0.0000 'International Tables Vol C Tables 4.2.6.8 and 6.1.1.4'
N N 0.0311 0.0180 'International Tables Vol C Tables 4.2.6.8 and 6.1.1.4'
O O 0.0492 0.0322 'International Tables Vol C Tables 4.2.6.8 and 6.1.1.4'
F F 0.0727 0.0534 'International Tables Vol C Tables 4.2.6.8 and 6.1.1.4'

loop_
_geom_angle_atom_site_label_1
_geom_angle_atom_site_label_2
_geom_angle_atom_site_label_3
_geom_angle
C10 C1 C2 120.37(17)
C10 C1 C12 123.35(17)
C2 C1 C12 116.28(16)
O11 C2 N3 120.97(18)
O11 C2 C1 123.32(17)
N3 C2 C1 115.69(16)
C2 N3 C4 125.45(16)
N3 C4 C5 120.04(18)
N3 C4 C9 119.43(17)
C5 C4 C9 120.52(18)
C6 C5 C4 119.61(19)
C5 C6 C7 120.44(19)
C8 C7 C6 120.5(2)
C7 C8 C9 120.5(2)
C4 C9 C8 118.44(18)
C4 C9 C10 117.88(17)
C8 C9 C10 123.60(18)
C1 C10 C9 121.13(17)
C1 C10 C19 120.14(17)
C9 C10 C19 118.73(17)
C17 C12 C13 119.01(18)
C17 C12 C1 121.46(18)
C13 C12 C1 119.52(18)
C14 C13 C12 120.8(2)
C15 C14 C13 118.1(2)
F18 C15 C16 118.5(2)
F18 C15 C14 118.3(2)
C16 C15 C14 123.2(2)
C15 C16 C17 118.1(2)
C12 C17 C16 120.8(2)
C24 C19 C20 117.87(17)
C24 C19 C10 121.58(18)
C20 C19 C10 120.54(18)
C21 C20 C19 119.1(2)
N22 C21 C20 123.4(2)
C23 N22 C21 117.00(18)
N22 C23 C24 123.7(2)
C23 C24 C19 118.8(2)
C4 N3 H3 118.00
C2 N3 H3 116.00
C4 C5 H5 120.00
C6 C5 H5 120.00
C5 C6 H6 120.00
C7 C6 H6 120.00
C6 C7 H7 120.00
C8 C7 H7 120.00
C7 C8 H8 120.00
C9 C8 H8 120.00
C12 C13 H13 120.00
C14 C13 H13 120.00
C13 C14 H14 121.00
C15 C14 H14 121.00
C15 C16 H16 121.00
C17 C16 H16 121.00
C12 C17 H17 120.00
C16 C17 H17 120.00
C19 C20 H20 120.00
C21 C20 H20 120.00
N22 C21 H21 118.00
C20 C21 H21 118.00
N22 C23 H23 118.00
C24 C23 H23 118.00
C19 C24 H24 121.00
C23 C24 H24 121.00

loop_
_geom_bond_atom_site_label_1
_geom_bond_atom_site_label_2
_geom_bond_distance
C1 C10 1.365(3)
C1 C2 1.478(3)
C1 C12 1.490(3)
C2 O11 1.230(2)
C2 N3 1.365(2)
N3 C4 1.378(2)
C4 C5 1.402(3)
C4 C9 1.404(3)
C5 C6 1.373(3)
C6 C7 1.394(3)
C7 C8 1.372(3)
C8 C9 1.409(3)
C9 C10 1.449(3)
C10 C19 1.494(2)
C12 C17 1.389(3)
C12 C13 1.390(3)
C13 C14 1.388(3)
C14 C15 1.373(3)
C15 F18 1.363(2)
C15 C16 1.368(3)
C16 C17 1.391(3)
C19 C24 1.384(3)
C19 C20 1.389(3)
C20 C21 1.381(3)
C21 N22 1.335(3)
N22 C23 1.334(3)
C23 C24 1.384(3)
N3 H3 0.9400
C5 H5 0.9500
C6 H6 0.9500
C7 H7 0.9500
C8 H8 0.9500
C13 H13 0.9500
C14 H14 0.9500
C16 H16 0.9500
C17 H17 0.9500
C20 H20 0.9500
C21 H21 0.9500
C23 H23 0.9500
C24 H24 0.9500

loop_
_geom_hbond_atom_site_label_D
_geom_hbond_atom_site_label_H
_geom_hbond_atom_site_label_A
_geom_hbond_site_symmetry_A
_geom_hbond_distance_DH
_geom_hbond_distance_HA
_geom_hbond_distance_DA
_geom_hbond_angle_DHA
N3 H3 N22 1_545 0.94 1.93 2.867(2) 174.2

loop_
_geom_torsion_atom_site_label_1
_geom_torsion_atom_site_label_2
_geom_torsion_atom_site_label_3
_geom_torsion_atom_site_label_4
_geom_torsion
C10 C1 C2 O11 176.59(18)
C12 C1 C2 O11 -2.6(3)
C10 C1 C2 N3 -1.7(3)
C12 C1 C2 N3 179.03(16)
O11 C2 N3 C4 -178.96(18)
C1 C2 N3 C4 -0.6(3)
C2 N3 C4 C5 -177.07(19)
C2 N3 C4 C9 2.2(3)
N3 C4 C5 C6 177.81(19)
C9 C4 C5 C6 -1.4(3)
C4 C5 C6 C7 0.9(3)
C5 C6 C7 C8 0.0(4)
C6 C7 C8 C9 -0.3(3)
N3 C4 C9 C8 -178.17(17)
C5 C4 C9 C8 1.0(3)
N3 C4 C9 C10 -1.4(3)
C5 C4 C9 C10 177.84(17)
C7 C8 C9 C4 -0.2(3)
C7 C8 C9 C10 -176.8(2)
C2 C1 C10 C9 2.4(3)
C12 C1 C10 C9 -178.38(18)
C2 C1 C10 C19 -177.56(17)
C12 C1 C10 C19 1.6(3)
C4 C9 C10 C1 -0.9(3)
C8 C9 C10 C1 175.74(19)
C4 C9 C10 C19 179.13(18)
C8 C9 C10 C19 -4.3(3)
C10 C1 C12 C17 -60.9(3)
C2 C1 C12 C17 118.3(2)
C10 C1 C12 C13 118.2(2)
C2 C1 C12 C13 -62.6(2)
C17 C12 C13 C14 1.6(3)
C1 C12 C13 C14 -177.52(19)
C12 C13 C14 C15 -2.2(3)
C13 C14 C15 F18 -179.31(19)
C13 C14 C15 C16 1.3(3)
F18 C15 C16 C17 -179.10(19)
C14 C15 C16 C17 0.3(3)
C13 C12 C17 C16 0.1(3)
C1 C12 C17 C16 179.14(19)
C15 C16 C17 C12 -1.0(3)
C1 C10 C19 C24 -67.1(3)
C9 C10 C19 C24 112.9(2)
C1 C10 C19 C20 111.6(2)
C9 C10 C19 C20 -68.4(3)
C24 C19 C20 C21 1.6(3)
C10 C19 C20 C21 -177.2(2)
C19 C20 C21 N22 -1.8(4)
C20 C21 N22 C23 0.5(3)
C21 N22 C23 C24 1.0(3)
N22 C23 C24 C19 -1.2(3)
C20 C19 C24 C23 -0.2(3)
C10 C19 C24 C23 178.61(19)

loop_
_cod_related_entry_id
_cod_related_entry_database
_cod_related_entry_code
1 ChemSpider 17272638
